data_7030213
loop_
_publ_author_name
'Yang, Xiaoping'
'Chan, Christopher'
'Lam, Daniel'
'Schipper, Desmond'
'Stanley, Julie M.'
'Chen, Xiaoyan'
'Jones, Richard A.'
'Holliday, Bradley J.'
'Wong, Wai-Kwok'
'Chen, Shengchun'
'Chen, Qun'

_publ_section_title
;
 Anion-dependent construction of two hexanuclear 3d-4f complexes with a
 flexible Schiff base ligand.
;
_journal_issue 37
_journal_name_full 'Dalton transactions (Cambridge, England : 2003)'
_journal_page_first 11449
_journal_page_last 11453
_journal_paper_doi 10.1039/c2dt31268a
_journal_volume 41
_journal_year 2012
_chemical_formula_sum 'C22 H20 Cl Cu Eu N6 O6'
_chemical_formula_weight 715.39
_chemical_name_systematic
;
?
;
_space_group_IT_number 2
_symmetry_space_group_name_Hall '-P 1'
_symmetry_space_group_name_H-M 'P -1'
_atom_sites_solution_hydrogens geom
_atom_sites_solution_primary direct
_atom_sites_solution_secondary difmap
_audit_creation_method SHELXL-97
_cell_angle_alpha 95.39(3)
_cell_angle_beta 104.23(3)
_cell_angle_gamma 112.35(3)
_cell_formula_units_Z 3
_cell_length_a 10.765(2)
_cell_length_b 12.646(3)
_cell_length_c 19.068(4)
_cell_measurement_temperature 293(2)
_cell_volume 2275.7(11)
_computing_structure_refinement 'SHELXL-97 (Sheldrick, 1997)'
_computing_structure_solution 'SHELXS-97 (Sheldrick, 1990)'
_diffrn_ambient_temperature 293(2)
_diffrn_measured_fraction_theta_full 0.998
_diffrn_measured_fraction_theta_max 0.998
_diffrn_radiation_monochromator graphite
_diffrn_radiation_source 'fine-focus sealed tube'
_diffrn_radiation_type MoK\a
_diffrn_radiation_wavelength 0.71073
_diffrn_reflns_av_R_equivalents 0.0568
_diffrn_reflns_av_sigmaI/netI 0.0715
_diffrn_reflns_limit_h_max 12
_diffrn_reflns_limit_h_min -12
_diffrn_reflns_limit_k_max 15
_diffrn_reflns_limit_k_min -15
_diffrn_reflns_limit_l_max 22
_diffrn_reflns_limit_l_min -22
_diffrn_reflns_number 19984
_diffrn_reflns_theta_full 25.00
_diffrn_reflns_theta_max 25.00
_diffrn_reflns_theta_min 1.13
_exptl_absorpt_coefficient_mu 2.878
_exptl_crystal_density_diffrn 1.566
_exptl_crystal_density_method 'not measured'
_exptl_crystal_F_000 1053
_refine_diff_density_max 1.923
_refine_diff_density_min -1.384
_refine_diff_density_rms 0.294
_refine_ls_extinction_coef 0.0022(4)
_refine_ls_extinction_expression Fc^*^=kFc[1+0.001xFc^2^\l^3^/sin(2\q)]^-1/4^
_refine_ls_extinction_method SHELXL
_refine_ls_goodness_of_fit_ref 1.185
_refine_ls_hydrogen_treatment mixed
_refine_ls_matrix_type full
_refine_ls_number_parameters 515
_refine_ls_number_reflns 7993
_refine_ls_number_restraints 342
_refine_ls_restrained_S_all 1.185
_refine_ls_R_factor_all 0.0846
_refine_ls_R_factor_gt 0.0586
_refine_ls_shift/su_max 0.001
_refine_ls_shift/su_mean 0.000
_refine_ls_structure_factor_coef Fsqd
_refine_ls_weighting_details 'calc w=1/[\s^2^(Fo^2^)+(0.0854P)^2^+12.1517P] where P=(Fo^2^+2Fc^2^)/3'
_refine_ls_weighting_scheme calc
_refine_ls_wR_factor_gt 0.1693
_refine_ls_wR_factor_ref 0.2069
_reflns_number_gt 6039
_reflns_number_total 7993
_reflns_threshold_expression >2sigma(I)
_cod_data_source_file c2dt31268a.txt
_cod_data_source_block y
_cod_original_cell_volume 2275.9(8)
_cod_database_code 7030213

loop_
_symmetry_equiv_pos_as_xyz
'x, y, z'
'-x, -y, -z'

loop_
_atom_site_label
_atom_site_type_symbol
_atom_site_fract_x
_atom_site_fract_y
_atom_site_fract_z
_atom_site_U_iso_or_equiv
_atom_site_adp_type
_atom_site_occupancy
_atom_site_symmetry_multiplicity
_atom_site_calc_flag
_atom_site_refinement_flags
Eu1 Eu 0.93555(6) 0.26082(5) 0.19410(3) 0.0376(2) Uani 1 1 d U
Eu2 Eu 0.96680(7) 0.38172(5) 0.40700(3) 0.0461(2) Uani 1 1 d U
Cu1 Cu 0.89283(14) 0.15601(11) 0.01114(7) 0.0367(3) Uani 1 1 d U
C23 C 1.1995(16) 0.1920(15) 0.3814(8) 0.074(4) Uani 1 1 d U
H23A H 1.1602 0.1120 0.3863 0.112 Uiso 1 1 calc R
H23B H 1.2108 0.2422 0.4257 0.112 Uiso 1 1 calc R
H23C H 1.2897 0.2108 0.3737 0.112 Uiso 1 1 calc R
O2 O 1.0503(8) 0.2408(7) 0.1012(4) 0.0420(18) Uani 1 1 d U
O3 O 0.7951(8) 0.1098(6) 0.0876(4) 0.0384(17) Uani 1 1 d U
N1 N 1.0228(9) 0.1328(7) -0.0417(5) 0.0348(19) Uani 1 1 d U
O6 O 0.8814(9) 0.3735(7) 0.1133(4) 0.049(2) Uani 1 1 d U
O5 O 0.8626(8) 0.3124(7) -0.0043(4) 0.0444(18) Uani 1 1 d U
N2 N 0.7129(9) 0.0552(8) -0.0704(5) 0.039(2) Uani 1 1 d U
O4 O 0.7878(8) 0.0315(6) 0.2075(4) 0.0401(17) Uani 1 1 d U
C14 C 0.6076(11) -0.0684(9) 0.0090(6) 0.033(2) Uani 1 1 d U
O9 O 0.7070(9) 0.2287(7) 0.2052(4) 0.050(2) Uani 1 1 d U
C18 C 0.6894(11) -0.0470(9) 0.1427(6) 0.040(3) Uani 1 1 d U
C19 C 0.7014(11) 0.0028(9) 0.0796(6) 0.034(2) Uani 1 1 d U
O11 O 0.9821(9) 0.4330(7) 0.2810(4) 0.052(2) Uani 1 1 d U
O1 O 1.1984(9) 0.4177(8) 0.2149(5) 0.060(2) Uani 1 1 d U
O8 O 1.0162(9) 0.2497(7) 0.3283(4) 0.051(2) Uani 1 1 d U
C7 C 1.1786(12) 0.3134(9) 0.1019(6) 0.039(2) Uani 1 1 d U
C22 C 0.8645(11) 0.3837(10) 0.0463(6) 0.041(3) Uani 1 1 d U
C5 C 1.3731(12) 0.3765(11) 0.0488(7) 0.047(3) Uani 1 1 d U
H5A H 1.4119 0.3654 0.0117 0.057 Uiso 1 1 calc R
O7 O 1.1065(9) 0.1818(8) 0.2531(4) 0.052(2) Uani 1 1 d U
C6 C 1.2332(11) 0.2954(9) 0.0437(6) 0.036(2) Uani 1 1 d U
C15 C 0.5056(12) -0.1786(10) 0.0064(6) 0.043(3) Uani 1 1 d U
H15A H 0.4402 -0.2235 -0.0387 0.052 Uiso 1 1 calc R
C8 C 1.1568(12) 0.2011(10) -0.0204(6) 0.039(2) Uani 1 1 d U
H8A H 1.2090 0.1876 -0.0496 0.047 Uiso 1 1 calc R
C2 C 1.2631(12) 0.4107(10) 0.1604(6) 0.040(3) Uani 1 1 d U
C13 C 0.6124(12) -0.0280(9) -0.0609(6) 0.036(2) Uani 1 1 d U
H13A H 0.5332 -0.0682 -0.1019 0.043 Uiso 1 1 calc R
O14 O 1.0626(13) 0.2863(11) 0.5027(6) 0.079(3) Uani 1 1 d U
O15 O 1.2235(10) 0.4879(10) 0.4335(5) 0.074(3) Uani 1 1 d U
C3 C 1.3941(12) 0.4860(10) 0.1619(6) 0.045(3) Uani 1 1 d U
H3A H 1.4469 0.5500 0.2011 0.054 Uiso 1 1 calc R
C17 C 0.5968(12) -0.1559(9) 0.1389(6) 0.042(3) Uani 1 1 d U
H17A H 0.5971 -0.1866 0.1813 0.050 Uiso 1 1 calc R
C16 C 0.5004(13) -0.2227(10) 0.0710(6) 0.046(3) Uani 1 1 d U
H16A H 0.4325 -0.2966 0.0684 0.056 Uiso 1 1 calc R
C26 C 0.6668(12) 0.2643(10) 0.2564(6) 0.042(3) Uani 1 1 d U
O12 O 0.9728(13) 0.5605(9) 0.3636(5) 0.082(3) Uani 1 1 d U
O10 O 0.7388(9) 0.3000(9) 0.3230(5) 0.063(2) Uani 1 1 d U
C24 C 1.1051(14) 0.2084(12) 0.3185(7) 0.052(3) Uani 1 1 d U
C4 C 1.4498(12) 0.4692(11) 0.1066(7) 0.049(3) Uani 1 1 d U
H4A H 1.5399 0.5211 0.1088 0.059 Uiso 1 1 calc R
C12 C 0.6912(14) 0.0841(13) -0.1430(7) 0.058(3) Uani 1 1 d U
H12A H 0.6340 0.1281 -0.1464 0.070 Uiso 1 1 calc R
H12B H 0.6368 0.0116 -0.1796 0.070 Uiso 1 1 calc R
C21 C 0.8413(14) 0.4880(11) 0.0291(7) 0.053(3) Uani 1 1 d U
H21A H 0.8293 0.4883 -0.0224 0.079 Uiso 1 1 calc R
H21B H 0.9213 0.5575 0.0584 0.079 Uiso 1 1 calc R
H21C H 0.7582 0.4857 0.0403 0.079 Uiso 1 1 calc R
C25 C 0.5223(15) 0.2595(14) 0.2366(8) 0.067(4) Uani 1 1 d U
H25A H 0.5063 0.2899 0.2799 0.101 Uiso 1 1 calc R
H25B H 0.4547 0.1799 0.2169 0.101 Uiso 1 1 calc R
H25C H 0.5125 0.3056 0.2001 0.101 Uiso 1 1 calc R
C1 C 1.293(2) 0.5007(18) 0.2835(10) 0.108(6) Uani 1 1 d U
H1A H 1.3813 0.5473 0.2761 0.162 Uiso 1 1 calc R
H1B H 1.3099 0.4588 0.3217 0.162 Uiso 1 1 calc R
H1C H 1.2515 0.5505 0.2980 0.162 Uiso 1 1 calc R
C9 C 0.9679(13) 0.0452(10) -0.1081(6) 0.043(3) Uani 1 1 d U
H9A H 0.8934 -0.0239 -0.1028 0.052 Uiso 1 1 calc R
H9B H 1.0422 0.0236 -0.1149 0.052 Uiso 1 1 calc R
C10 C 0.9094(14) 0.0858(11) -0.1770(6) 0.049(3) Uani 1 1 d U
H10A H 0.8509 0.0180 -0.2168 0.059 Uiso 1 1 calc R
H10B H 0.9875 0.1353 -0.1924 0.059 Uiso 1 1 calc R
C11 C 0.8219(13) 0.1536(11) -0.1644(7) 0.049(3) Uani 1 1 d U
H11A H 0.8817 0.2227 -0.1257 0.058 Uiso 1 1 calc R
H11B H 0.7925 0.1796 -0.2094 0.058 Uiso 1 1 calc R
C28 C 0.9681(18) 0.5238(13) 0.3000(8) 0.072(4) Uani 1 1 d U
C20 C 0.7730(17) -0.0060(13) 0.2761(7) 0.073(4) Uani 1 1 d U
H20A H 0.7186 -0.0891 0.2658 0.110 Uiso 1 1 calc R
H20B H 0.7261 0.0327 0.2979 0.110 Uiso 1 1 calc R
H20C H 0.8647 0.0135 0.3098 0.110 Uiso 1 1 calc R
C32 C 1.2420(16) 0.5603(14) 0.4900(8) 0.071(4) Uani 1 1 d U
C31 C 1.3847(18) 0.6442(17) 0.5351(10) 0.096(6) Uani 1 1 d U
H31A H 1.3894 0.7220 0.5397 0.144 Uiso 1 1 calc R
H31B H 1.4520 0.6389 0.5116 0.144 Uiso 1 1 calc R
H31C H 1.4057 0.6265 0.5833 0.144 Uiso 1 1 calc R
C27 C 0.947(3) 0.598(2) 0.2415(12) 0.130(8) Uani 1 1 d U
H27A H 1.0361 0.6428 0.2345 0.195 Uiso 1 1 calc R
H27B H 0.9096 0.6499 0.2584 0.195 Uiso 1 1 calc R
H27C H 0.8824 0.5472 0.1955 0.195 Uiso 1 1 calc R
O13 O 0.8383(12) 0.1974(10) 0.4443(6) 0.079(3) Uani 1 1 d U
C30 C 0.955(2) 0.2160(17) 0.4949(10) 0.086(5) Uani 1 1 d U
C29 C 0.928(3) 0.122(2) 0.5427(14) 0.148(9) Uani 1 1 d U
H29A H 1.0083 0.1046 0.5567 0.223 Uiso 1 1 calc R
H29B H 0.8462 0.0528 0.5147 0.223 Uiso 1 1 calc R
H29C H 0.9114 0.1516 0.5863 0.223 Uiso 1 1 calc R
O16 O 1.1385(9) 0.5522(8) 0.5125(5) 0.062(2) Uani 1 1 d U
O2W O 0.671(3) -0.310(2) 0.3540(15) 0.109(8) Uani 0.50 1 d PU
O1W O 0.558(3) 0.008(3) 0.4016(17) 0.131(10) Uani 0.50 1 d PU
O1W' O 0.383(4) -0.139(3) 0.3807(19) 0.149(12) Uani 0.50 1 d PU
O2W' O 0.602(2) -0.2769(15) 0.3037(10) 0.065(5) Uani 0.50 1 d PU

loop_
_atom_site_aniso_label
_atom_site_aniso_U_11
_atom_site_aniso_U_22
_atom_site_aniso_U_33
_atom_site_aniso_U_23
_atom_site_aniso_U_13
_atom_site_aniso_U_12
Eu1 0.0457(4) 0.0355(3) 0.0275(3) 0.0018(2) 0.0150(2) 0.0115(3)
Eu2 0.0511(4) 0.0506(4) 0.0277(3) -0.0030(3) 0.0130(3) 0.0140(3)
Cu1 0.0426(7) 0.0382(7) 0.0298(7) 0.0043(5) 0.0144(6) 0.0162(6)
C23 0.070(7) 0.089(8) 0.066(7) 0.014(6) 0.012(6) 0.041(6)
O2 0.044(4) 0.045(4) 0.037(4) 0.007(3) 0.021(3) 0.015(3)
O3 0.046(4) 0.032(4) 0.031(4) 0.001(3) 0.016(3) 0.009(3)
N1 0.044(5) 0.036(4) 0.032(4) 0.010(3) 0.014(4) 0.023(4)
O6 0.072(5) 0.044(4) 0.042(4) 0.011(3) 0.026(4) 0.029(4)
O5 0.055(4) 0.041(4) 0.043(4) 0.005(3) 0.021(3) 0.023(4)
N2 0.041(5) 0.046(5) 0.033(4) 0.005(4) 0.012(4) 0.022(4)
O4 0.042(4) 0.042(4) 0.028(4) 0.008(3) 0.010(3) 0.010(3)
C14 0.033(5) 0.036(5) 0.035(5) 0.002(4) 0.011(4) 0.019(4)
O9 0.053(4) 0.044(4) 0.047(4) -0.004(3) 0.021(4) 0.012(4)
C18 0.038(5) 0.036(5) 0.042(5) -0.003(4) 0.013(4) 0.013(4)
C19 0.035(5) 0.033(5) 0.040(5) 0.008(4) 0.013(4) 0.019(4)
O11 0.074(5) 0.040(4) 0.040(4) 0.000(3) 0.029(4) 0.016(4)
O1 0.058(5) 0.058(5) 0.049(5) -0.004(4) 0.027(4) 0.004(4)
O8 0.059(5) 0.056(5) 0.035(4) 0.001(3) 0.010(4) 0.027(4)
C7 0.042(5) 0.033(5) 0.044(5) 0.004(4) 0.015(4) 0.018(4)
C22 0.037(5) 0.042(5) 0.044(6) 0.015(5) 0.016(4) 0.014(4)
C5 0.050(6) 0.052(6) 0.046(6) 0.015(5) 0.025(5) 0.021(5)
O7 0.056(5) 0.063(5) 0.042(4) 0.010(4) 0.016(4) 0.030(4)
C6 0.036(5) 0.039(5) 0.041(5) 0.014(4) 0.017(4) 0.020(4)
C15 0.036(5) 0.045(6) 0.042(6) -0.003(4) 0.004(4) 0.016(5)
C8 0.053(6) 0.045(5) 0.036(5) 0.014(4) 0.022(4) 0.030(5)
C2 0.042(5) 0.049(6) 0.029(5) 0.008(4) 0.016(4) 0.016(5)
C13 0.041(5) 0.033(5) 0.038(5) -0.001(4) 0.014(4) 0.021(4)
O14 0.092(7) 0.088(6) 0.053(5) 0.009(5) 0.011(5) 0.042(6)
O15 0.058(5) 0.102(6) 0.045(5) -0.020(4) 0.019(4) 0.024(5)
C3 0.045(6) 0.045(6) 0.041(6) 0.008(4) 0.012(5) 0.015(5)
C17 0.043(5) 0.036(5) 0.047(6) 0.012(4) 0.022(5) 0.012(4)
C16 0.047(6) 0.042(6) 0.044(6) 0.013(5) 0.012(5) 0.012(5)
C26 0.046(6) 0.042(5) 0.036(5) 0.008(4) 0.017(5) 0.013(5)
O12 0.126(7) 0.067(6) 0.053(5) -0.001(4) 0.043(5) 0.034(5)
O10 0.058(5) 0.075(6) 0.039(5) 0.005(4) 0.016(4) 0.011(4)
C24 0.053(6) 0.057(6) 0.041(6) 0.002(5) 0.013(5) 0.019(5)
C4 0.038(5) 0.053(6) 0.054(6) 0.013(5) 0.014(5) 0.016(5)
C12 0.064(7) 0.069(7) 0.048(6) 0.012(5) 0.020(5) 0.031(6)
C21 0.057(6) 0.047(6) 0.059(7) 0.012(5) 0.023(5) 0.023(5)
C25 0.065(7) 0.083(8) 0.061(7) 0.000(6) 0.017(6) 0.041(6)
C1 0.098(9) 0.119(10) 0.083(9) -0.006(7) 0.046(8) 0.016(7)
C9 0.050(6) 0.046(6) 0.041(6) 0.007(4) 0.019(5) 0.027(5)
C10 0.060(6) 0.062(6) 0.042(6) 0.012(5) 0.028(5) 0.035(5)
C11 0.060(6) 0.052(6) 0.042(6) 0.016(5) 0.024(5) 0.026(5)
C28 0.100(8) 0.062(7) 0.055(7) 0.016(6) 0.033(6) 0.028(6)
C20 0.086(8) 0.068(7) 0.046(6) 0.023(6) 0.024(6) 0.006(6)
C32 0.062(7) 0.073(8) 0.065(7) -0.004(6) 0.034(6) 0.009(6)
C31 0.078(8) 0.107(10) 0.095(9) 0.011(7) 0.039(7) 0.023(7)
C27 0.167(12) 0.116(11) 0.115(11) 0.028(8) 0.048(9) 0.063(9)
O13 0.083(6) 0.076(6) 0.073(6) 0.016(5) 0.027(5) 0.027(5)
C30 0.107(9) 0.086(9) 0.070(8) 0.020(7) 0.026(7) 0.046(7)
C29 0.161(13) 0.143(12) 0.139(12) 0.063(9) 0.038(9) 0.058(9)
O16 0.054(5) 0.069(5) 0.054(5) -0.012(4) 0.032(4) 0.014(4)
O2W 0.105(11) 0.101(11) 0.097(11) 0.018(9) 0.013(8) 0.029(8)
O1W 0.126(13) 0.151(14) 0.121(13) 0.006(9) 0.067(10) 0.051(9)
O1W' 0.158(15) 0.152(15) 0.133(15) 0.037(10) 0.041(10) 0.060(10)
O2W' 0.070(8) 0.051(8) 0.057(8) 0.021(7) 0.010(7) 0.011(7)

loop_
_atom_type_symbol
_atom_type_description
_atom_type_scat_dispersion_real
_atom_type_scat_dispersion_imag
_atom_type_scat_source
C C 0.0033 0.0016 'International Tables Vol C Tables 4.2.6.8 and 6.1.1.4'
H H 0.0000 0.0000 'International Tables Vol C Tables 4.2.6.8 and 6.1.1.4'
N N 0.0061 0.0033 'International Tables Vol C Tables 4.2.6.8 and 6.1.1.4'
O O 0.0106 0.0060 'International Tables Vol C Tables 4.2.6.8 and 6.1.1.4'
Cu Cu 0.3201 1.2651 'International Tables Vol C Tables 4.2.6.8 and 6.1.1.4'
Eu Eu -0.1578 3.6682 'International Tables Vol C Tables 4.2.6.8 and 6.1.1.4'
Cl Cl 0.1484 0.1585 'International Tables Vol C Tables 4.2.6.8 and 6.1.1.4'

loop_
_geom_angle_atom_site_label_1
_geom_angle_atom_site_label_2
_geom_angle_atom_site_label_3
_geom_angle
_geom_angle_site_symmetry_1
_geom_angle_site_symmetry_3
O6 Eu1 O3 81.4(3) . .
O6 Eu1 O9 81.9(3) . .
O3 Eu1 O9 81.3(3) . .
O6 Eu1 O11 79.8(3) . .
O3 Eu1 O11 152.8(3) . .
O9 Eu1 O11 76.6(3) . .
O6 Eu1 O2 76.3(3) . .
O3 Eu1 O2 63.8(2) . .
O9 Eu1 O2 140.9(3) . .
O11 Eu1 O2 129.3(3) . .
O6 Eu1 O7 147.7(3) . .
O3 Eu1 O7 100.2(3) . .
O9 Eu1 O7 130.4(3) . .
O11 Eu1 O7 106.2(3) . .
O2 Eu1 O7 75.7(3) . .
O6 Eu1 O8 145.5(3) . .
O3 Eu1 O8 130.3(3) . .
O9 Eu1 O8 89.4(3) . .
O11 Eu1 O8 65.7(3) . .
O2 Eu1 O8 126.1(3) . .
O7 Eu1 O8 51.8(3) . .
O6 Eu1 O1 82.2(3) . .
O3 Eu1 O1 125.4(2) . .
O9 Eu1 O1 146.0(3) . .
O11 Eu1 O1 71.2(3) . .
O2 Eu1 O1 61.8(3) . .
O7 Eu1 O1 70.5(3) . .
O8 Eu1 O1 87.0(3) . .
O6 Eu1 O4 132.8(3) . .
O3 Eu1 O4 59.3(2) . .
O9 Eu1 O4 68.2(3) . .
O11 Eu1 O4 124.2(2) . .
O2 Eu1 O4 104.6(2) . .
O7 Eu1 O4 70.5(3) . .
O8 Eu1 O4 71.9(2) . .
O1 Eu1 O4 140.8(3) . .
O6 Eu1 C24 156.6(3) . .
O3 Eu1 C24 118.3(3) . .
O9 Eu1 C24 111.9(3) . .
O11 Eu1 C24 85.1(3) . .
O2 Eu1 C24 100.3(3) . .
O7 Eu1 C24 25.6(3) . .
O8 Eu1 C24 26.3(3) . .
O1 Eu1 C24 76.0(3) . .
O4 Eu1 C24 70.6(3) . .
O6 Eu1 Cu1 65.59(19) . .
O3 Eu1 Cu1 34.05(17) . .
O9 Eu1 Cu1 108.0(2) . .
O11 Eu1 Cu1 143.6(2) . .
O2 Eu1 Cu1 33.19(18) . .
O7 Eu1 Cu1 97.80(19) . .
O8 Eu1 Cu1 147.87(19) . .
O1 Eu1 Cu1 92.30(18) . .
O4 Eu1 Cu1 89.29(15) . .
C24 Eu1 Cu1 123.2(3) . .
O6 Eu1 Eu2 113.25(19) . .
O3 Eu1 Eu2 144.14(17) . .
O9 Eu1 Eu2 69.42(19) . .
O11 Eu1 Eu2 36.26(19) . .
O2 Eu1 Eu2 149.37(18) . .
O7 Eu1 Eu2 84.34(19) . .
O8 Eu1 Eu2 33.77(19) . .
O1 Eu1 Eu2 89.85(18) . .
O4 Eu1 Eu2 89.99(15) . .
C24 Eu1 Eu2 58.9(3) . .
Cu1 Eu1 Eu2 177.37(3) . .
O10 Eu2 O16 84.3(3) . 2_766
O10 Eu2 O8 86.2(3) . .
O16 Eu2 O8 160.1(3) 2_766 .
O10 Eu2 O15 150.1(3) . .
O16 Eu2 O15 117.1(3) 2_766 .
O8 Eu2 O15 78.7(3) . .
O10 Eu2 O12 82.5(4) . .
O16 Eu2 O12 80.3(3) 2_766 .
O8 Eu2 O12 115.7(3) . .
O15 Eu2 O12 81.1(4) . .
O10 Eu2 O13 74.6(4) . .
O16 Eu2 O13 78.8(4) 2_766 .
O8 Eu2 O13 81.8(3) . .
O15 Eu2 O13 127.5(4) . .
O12 Eu2 O13 150.3(4) . .
O10 Eu2 O14 125.7(4) . .
O16 Eu2 O14 90.7(4) 2_766 .
O8 Eu2 O14 80.7(3) . .
O15 Eu2 O14 77.3(4) . .
O12 Eu2 O14 149.6(4) . .
O13 Eu2 O14 51.5(4) . .
O10 Eu2 O16 143.7(3) . .
O16 Eu2 O16 65.2(3) 2_766 .
O8 Eu2 O16 128.7(3) . .
O15 Eu2 O16 51.8(3) . .
O12 Eu2 O16 73.5(3) . .
O13 Eu2 O16 115.5(3) . .
O14 Eu2 O16 76.4(4) . .
O10 Eu2 O11 71.4(3) . .
O16 Eu2 O11 127.6(3) 2_766 .
O8 Eu2 O11 64.8(3) . .
O15 Eu2 O11 78.8(3) . .
O12 Eu2 O11 51.6(3) . .
O13 Eu2 O11 133.1(3) . .
O14 Eu2 O11 141.1(3) . .
O16 Eu2 O11 111.1(3) . .
O10 Eu2 C30 102.4(5) . .
O16 Eu2 C30 83.2(5) 2_766 .
O8 Eu2 C30 81.9(4) . .
O15 Eu2 C30 100.8(5) . .
O12 Eu2 C30 162.2(4) . .
O13 Eu2 C30 27.9(5) . .
O14 Eu2 C30 23.8(4) . .
O16 Eu2 C30 93.6(5) . .
O11 Eu2 C30 146.2(4) . .
O10 Eu2 C28 73.4(4) . .
O16 Eu2 C28 103.2(4) 2_766 .
O8 Eu2 C28 90.7(4) . .
O15 Eu2 C28 81.1(4) . .
O12 Eu2 C28 25.8(4) . .
O13 Eu2 C28 147.5(4) . .
O14 Eu2 C28 158.0(5) . .
O16 Eu2 C28 93.9(4) . .
O11 Eu2 C28 26.0(3) . .
C30 Eu2 C28 171.7(5) . .
O10 Eu2 C32 157.8(4) . .
O16 Eu2 C32 91.1(4) 2_766 .
O8 Eu2 C32 104.0(4) . .
O15 Eu2 C32 26.0(3) . .
O12 Eu2 C32 75.3(5) . .
O13 Eu2 C32 125.9(4) . .
O14 Eu2 C32 75.9(5) . .
O16 Eu2 C32 25.9(3) . .
O11 Eu2 C32 94.8(4) . .
C30 Eu2 C32 98.6(6) . .
C28 Eu2 C32 86.7(5) . .
O2 Cu1 N1 91.1(3) . .
O2 Cu1 O3 79.9(3) . .
N1 Cu1 O3 146.6(3) . .
O2 Cu1 N2 170.4(3) . .
N1 Cu1 N2 95.9(4) . .
O3 Cu1 N2 90.6(3) . .
O2 Cu1 O5 91.5(3) . .
N1 Cu1 O5 112.1(3) . .
O3 Cu1 O5 100.3(3) . .
N2 Cu1 O5 91.9(3) . .
O2 Cu1 Eu1 43.2(2) . .
N1 Cu1 Eu1 133.5(3) . .
O3 Cu1 Eu1 41.5(2) . .
N2 Cu1 Eu1 128.6(3) . .
O5 Cu1 Eu1 82.6(2) . .
C7 O2 Cu1 124.0(7) . .
C7 O2 Eu1 125.8(6) . .
Cu1 O2 Eu1 103.7(3) . .
C19 O3 Cu1 121.2(6) . .
C19 O3 Eu1 131.6(6) . .
Cu1 O3 Eu1 104.5(3) . .
C8 N1 C9 117.9(9) . .
C8 N1 Cu1 121.6(7) . .
C9 N1 Cu1 120.3(7) . .
C22 O6 Eu1 142.2(7) . .
C22 O5 Cu1 124.2(7) . .
C13 N2 C12 117.0(10) . .
C13 N2 Cu1 123.5(8) . .
C12 N2 Cu1 119.4(8) . .
C18 O4 C20 115.2(9) . .
C18 O4 Eu1 116.5(6) . .
C20 O4 Eu1 125.9(7) . .
C15 C14 C19 118.8(10) . .
C15 C14 C13 118.8(10) . .
C19 C14 C13 122.4(9) . .
C26 O9 Eu1 133.0(8) . .
C17 C18 O4 125.7(10) . .
C17 C18 C19 123.3(10) . .
O4 C18 C19 111.0(9) . .
O3 C19 C18 119.9(9) . .
O3 C19 C14 123.0(9) . .
C18 C19 C14 117.2(9) . .
C28 O11 Eu1 153.6(10) . .
C28 O11 Eu2 89.1(8) . .
Eu1 O11 Eu2 110.0(3) . .
C2 O1 C1 114.1(10) . .
C2 O1 Eu1 118.9(7) . .
C1 O1 Eu1 126.2(8) . .
C24 O8 Eu2 147.3(8) . .
C24 O8 Eu1 93.7(7) . .
Eu2 O8 Eu1 110.9(3) . .
O2 C7 C2 120.7(10) . .
O2 C7 C6 121.0(10) . .
C2 C7 C6 118.2(10) . .
O5 C22 O6 125.1(11) . .
O5 C22 C21 119.6(10) . .
O6 C22 C21 115.3(10) . .
C4 C5 C6 121.4(11) . .
C24 O7 Eu1 95.8(8) . .
C7 C6 C5 117.8(10) . .
C7 C6 C8 124.0(10) . .
C5 C6 C8 118.2(10) . .
C14 C15 C16 120.9(10) . .
N1 C8 C6 127.1(10) . .
C3 C2 O1 125.8(10) . .
C3 C2 C7 121.5(10) . .
O1 C2 C7 112.7(9) . .
N2 C13 C14 126.4(10) . .
C30 O14 Eu2 92.3(12) . .
C32 O15 Eu2 96.0(8) . .
C2 C3 C4 121.2(11) . .
C18 C17 C16 119.6(11) . .
C17 C16 C15 120.0(11) . .
O10 C26 O9 124.7(11) . .
O10 C26 C25 117.2(11) . .
O9 C26 C25 118.0(11) . .
C28 O12 Eu2 94.4(9) . .
C26 O10 Eu2 145.6(8) . .
O7 C24 O8 118.3(11) . .
O7 C24 C23 121.3(12) . .
O8 C24 C23 120.4(11) . .
O7 C24 Eu1 58.6(6) . .
O8 C24 Eu1 60.0(6) . .
C23 C24 Eu1 175.1(10) . .
C5 C4 C3 119.8(11) . .
N2 C12 C11 117.6(11) . .
N1 C9 C10 112.9(9) . .
C9 C10 C11 113.3(9) . .
C12 C11 C10 114.6(11) . .
O12 C28 O11 123.9(14) . .
O12 C28 C27 117.3(15) . .
O11 C28 C27 118.7(14) . .
O12 C28 Eu2 59.8(8) . .
O11 C28 Eu2 64.9(7) . .
C27 C28 Eu2 171.8(14) . .
O16 C32 O15 119.6(13) . .
O16 C32 C31 119.2(13) . .
O15 C32 C31 120.8(14) . .
O16 C32 Eu2 61.5(7) . .
O15 C32 Eu2 58.1(7) . .
C31 C32 Eu2 175.5(14) . .
C30 O13 Eu2 89.0(11) . .
O14 C30 O13 126.7(18) . .
O14 C30 C29 123(2) . .
O13 C30 C29 110.3(19) . .
O14 C30 Eu2 63.9(11) . .
O13 C30 Eu2 63.2(9) . .
C29 C30 Eu2 172.2(16) . .
C32 O16 Eu2 152.5(9) . 2_766
C32 O16 Eu2 92.6(8) . .
Eu2 O16 Eu2 114.8(3) 2_766 .

loop_
_geom_bond_atom_site_label_1
_geom_bond_atom_site_label_2
_geom_bond_distance
_geom_bond_site_symmetry_2
Eu1 O6 2.313(8) .
Eu1 O3 2.372(7) .
Eu1 O9 2.403(8) .
Eu1 O11 2.414(8) .
Eu1 O2 2.440(7) .
Eu1 O7 2.498(8) .
Eu1 O8 2.529(8) .
Eu1 O1 2.671(9) .
Eu1 O4 2.799(7) .
Eu1 C24 2.913(13) .
Eu1 Cu1 3.4669(17) .
Eu1 Eu2 4.0870(13) .
Eu2 O10 2.342(9) .
Eu2 O16 2.382(8) 2_766
Eu2 O8 2.432(8) .
Eu2 O15 2.462(10) .
Eu2 O12 2.463(11) .
Eu2 O13 2.489(11) .
Eu2 O14 2.506(11) .
Eu2 O16 2.538(9) .
Eu2 O11 2.573(8) .
Eu2 C30 2.789(19) .
Eu2 C28 2.842(15) .
Eu2 C32 2.884(15) .
Cu1 O2 1.953(8) .
Cu1 N1 2.003(9) .
Cu1 O3 2.005(7) .
Cu1 N2 2.016(9) .
Cu1 O5 2.158(8) .
C23 C24 1.457(18) .
O2 C7 1.333(13) .
O3 C19 1.311(12) .
N1 C8 1.300(14) .
N1 C9 1.431(13) .
O6 C22 1.271(13) .
O5 C22 1.248(13) .
N2 C13 1.256(13) .
N2 C12 1.451(15) .
O4 C18 1.401(12) .
O4 C20 1.457(14) .
C14 C15 1.395(15) .
C14 C19 1.433(14) .
C14 C13 1.476(15) .
O9 C26 1.273(13) .
C18 C17 1.340(15) .
C18 C19 1.422(15) .
O11 C28 1.245(17) .
O1 C2 1.399(13) .
O1 C1 1.459(19) .
O8 C24 1.293(15) .
C7 C2 1.407(15) .
C7 C6 1.416(15) .
C22 C21 1.484(16) .
C5 C4 1.358(17) .
C5 C6 1.436(15) .
O7 C24 1.266(14) .
C6 C8 1.442(15) .
C15 C16 1.404(16) .
C2 C3 1.360(15) .
O14 C30 1.12(2) .
O15 C32 1.269(16) .
C3 C4 1.371(16) .
C17 C16 1.390(16) .
C26 O10 1.249(14) .
C26 C25 1.484(17) .
O12 C28 1.240(16) .
C12 C11 1.526(17) .
C9 C10 1.533(16) .
C10 C11 1.539(16) .
C28 C27 1.55(3) .
C32 O16 1.261(16) .
C32 C31 1.47(2) .
O13 C30 1.30(2) .
C30 C29 1.55(3) .
O16 Eu2 2.382(8) 2_766
O2W O2W' 1.27(3) .
